data_2241579
loop_
_publ_author_name
'Carmona-Negr\'on, Jos\'e A.'
'C\'adiz, Mayra E.'
'Moore, Curtis E.'
'Rheingold, Arnold L.'
'Mel\'endez, Enrique'

_publ_section_title
;
 New platinum(II) complexes with benzothiazole ligands
;
_journal_issue 3
_journal_name_full 'Acta Crystallographica Section E'
_journal_page_first 412
_journal_page_last 416
_journal_paper_doi 10.1107/S2056989016002826
_journal_volume 72
_journal_year 2016
_chemical_formula_iupac '(C8 H20 N) [Pt Br3 (C10 H11 N S)]'
_chemical_formula_moiety 'C8 H20 N +,  C10 H11 Br3 N Pt S -'
_chemical_formula_sum 'C18 H31 Br3 N2 Pt S'
_chemical_formula_weight 742.33
_chemical_name_systematic
;
Tetraethylammonium
tribromido(2,5,6-trimethyl-1,3-benzothiazole-\k<i>N</i>)platinate(II)
;
_space_group_crystal_system monoclinic
_space_group_IT_number 14
_space_group_name_Hall '-P 2yn'
_space_group_name_H-M_alt 'P 1 21/n 1'
_symmetry_space_group_name_Hall '-P 2yn'
_symmetry_space_group_name_H-M 'P 1 21/n 1'
_atom_sites_solution_hydrogens geom
_audit_creation_method
;
Olex2 1.2
(compiled 2015.09.30 svn.r3233 for OlexSys, GUI svn.r5103)
;
_cell_angle_alpha 90
_cell_angle_beta 100.151(3)
_cell_angle_gamma 90
_cell_formula_units_Z 4
_cell_length_a 7.9742(4)
_cell_length_b 30.2807(14)
_cell_length_c 9.6427(5)
_cell_measurement_reflns_used 5770
_cell_measurement_temperature 100
_cell_measurement_theta_max 26.436
_cell_measurement_theta_min 2.248
_cell_volume 2291.9(2)
_computing_cell_refinement
;
SAINT (Bruker, 2013)
;
_computing_data_collection
;
APEX2 (Bruker, 2013)
;
_computing_data_reduction
;
SAINT (Bruker, 2013)
;
_computing_molecular_graphics
;
<i>OLEX2</i> (Dolomanov <i>et al.</i>,  2009)
;
_computing_publication_material
;
<i>OLEX2</i> (Dolomanov <i>et al.</i>,  2009)
;
_computing_structure_refinement
;
SHELXL2014 (Sheldrick, 2015b)
;
_computing_structure_solution
;
SHELXT (Sheldrick, 2015a)
;
_diffrn_ambient_temperature 100.0
_diffrn_detector_area_resol_mean 7.9
_diffrn_measured_fraction_theta_full 0.997
_diffrn_measured_fraction_theta_max 0.995
_diffrn_measurement_device 'Kappa Four-Circle Diffractometer'
_diffrn_measurement_device_type 'Bruker APEXII CCD'
_diffrn_measurement_method '\f and \w scans'
_diffrn_radiation_monochromator 'Double Bounce Multilayer Mirrors'
_diffrn_radiation_type MoK\a
_diffrn_radiation_wavelength 0.71073
_diffrn_reflns_av_R_equivalents 0.0479
_diffrn_reflns_limit_h_max 5
_diffrn_reflns_limit_h_min -9
_diffrn_reflns_limit_k_max 31
_diffrn_reflns_limit_k_min -37
_diffrn_reflns_limit_l_max 12
_diffrn_reflns_limit_l_min -10
_diffrn_reflns_number 10729
_diffrn_reflns_theta_full 26.000
_diffrn_reflns_theta_max 26.461
_diffrn_reflns_theta_min 2.249
_diffrn_standards_number 0
_exptl_absorpt_coefficient_mu 11.448
_exptl_absorpt_correction_T_max 0.0276
_exptl_absorpt_correction_T_min 0.0030
_exptl_absorpt_correction_type multi-scan
_exptl_absorpt_process_details
;
(SADABS; Bruker, 2014)
;
_exptl_crystal_colour red
_exptl_crystal_density_diffrn 2.151
_exptl_crystal_description block
_exptl_crystal_F_000 1408
_exptl_crystal_size_max 0.5
_exptl_crystal_size_mid 0.36
_exptl_crystal_size_min 0.25
_refine_diff_density_max 1.878
_refine_diff_density_min -1.021
_refine_ls_extinction_method none
_refine_ls_goodness_of_fit_ref 1.052
_refine_ls_hydrogen_treatment constr
_refine_ls_matrix_type full
_refine_ls_number_parameters 266
_refine_ls_number_reflns 4692
_refine_ls_number_restraints 0
_refine_ls_restrained_S_all 1.052
_refine_ls_R_factor_all 0.0454
_refine_ls_R_factor_gt 0.0392
_refine_ls_shift/su_max 0.002
_refine_ls_shift/su_mean 0.000
_refine_ls_structure_factor_coef Fsqd
_refine_ls_weighting_details 'w=1/[\s^2^(Fo^2^)+(0.0560P)^2^+1.6623P] where P=(Fo^2^+2Fc^2^)/3'
_refine_ls_weighting_scheme calc
_refine_ls_wR_factor_gt 0.1017
_refine_ls_wR_factor_ref 0.1055
_reflns_number_gt 4120
_reflns_number_total 4692
_reflns_threshold_expression 'I > 2\s(I)'
_cod_data_source_file bg2580sup1.cif
_cod_data_source_block 3
_cod_database_code 2241579
_shelx_space_group_comment
;
The symmetry employed for this shelxl refinement is uniquely defined
by the following loop, which should always be used as a source of
symmetry information in preference to the above space-group names.
They are only intended as comments.
;
_shelx_estimated_absorpt_t_min 0.069
_shelx_estimated_absorpt_t_max 0.162

loop_
_space_group_symop_operation_xyz
'x, y, z'
'-x+1/2, y+1/2, -z+1/2'
'-x, -y, -z'
'x-1/2, -y-1/2, z-1/2'

loop_
_atom_site_type_symbol
_atom_site_label
_atom_site_fract_x
_atom_site_fract_y
_atom_site_fract_z
_atom_site_U_iso_or_equiv
_atom_site_adp_type
_atom_site_calc_flag
_atom_site_occupancy
_atom_site_disorder_assembly
_atom_site_disorder_group
N N2 0.5342(7) 0.18676(17) 0.5028(5) 0.0281(11) Uani d 1 . .
C C12 0.8178(11) 0.1847(4) 0.6760(9) 0.060(2) Uani d 1 . .
H H12A 0.8673 0.1911 0.7743 0.089 Uiso calc 0.566(9) A 1
H H12B 0.8346 0.1535 0.6560 0.089 Uiso calc 0.566(9) A 1
H H12C 0.8736 0.2030 0.6137 0.089 Uiso calc 0.566(9) A 1
H H12D 0.9301 0.1706 0.6901 0.089 Uiso calc 0.434(9) A 2
H H12E 0.8313 0.2168 0.6706 0.089 Uiso calc 0.434(9) A 2
H H12F 0.7606 0.1775 0.7551 0.089 Uiso calc 0.434(9) A 2
C C14 0.4260(12) 0.1207(3) 0.3440(10) 0.057(2) Uani d 1 . .
H H14A 0.4285 0.0884 0.3448 0.086 Uiso calc 0.566(9) A 1
H H14B 0.3076 0.1309 0.3310 0.086 Uiso calc 0.566(9) A 1
H H14C 0.4792 0.1316 0.2665 0.086 Uiso calc 0.566(9) A 1
H H14D 0.3786 0.1145 0.2451 0.086 Uiso calc 0.434(9) A 2
H H14E 0.5321 0.1041 0.3718 0.086 Uiso calc 0.434(9) A 2
H H14F 0.3439 0.1119 0.4033 0.086 Uiso calc 0.434(9) A 2
C C16 0.2437(10) 0.1856(2) 0.5783(8) 0.0404(17) Uani d 1 . .
H H16A 0.1334 0.2008 0.5672 0.061 Uiso calc 0.566(9) A 1
H H16B 0.2262 0.1549 0.5468 0.061 Uiso calc 0.566(9) A 1
H H16C 0.2981 0.1862 0.6777 0.061 Uiso calc 0.566(9) A 1
H H16D 0.1836 0.1759 0.6532 0.061 Uiso calc 0.434(9) A 2
H H16E 0.2345 0.2178 0.5684 0.061 Uiso calc 0.434(9) A 2
H H16F 0.1925 0.1716 0.4893 0.061 Uiso calc 0.434(9) A 2
C C18 0.6616(12) 0.2550(3) 0.4092(10) 0.054(2) Uani d 1 . .
H H18A 0.7199 0.2649 0.3334 0.081 Uiso calc 0.566(9) A 1
H H18B 0.5547 0.2713 0.4045 0.081 Uiso calc 0.566(9) A 1
H H18C 0.7348 0.2603 0.5004 0.081 Uiso calc 0.566(9) A 1
H H18D 0.6529 0.2872 0.4073 0.081 Uiso calc 0.434(9) A 2
H H18E 0.7769 0.2463 0.4540 0.081 Uiso calc 0.434(9) A 2
H H18F 0.6378 0.2435 0.3126 0.081 Uiso calc 0.434(9) A 2
C C11 0.6256(17) 0.1951(4) 0.6507(12) 0.033(3) Uani d 0.566(9) A 1
H H11A 0.5715 0.1771 0.7162 0.040 Uiso calc 0.566(9) A 1
H H11B 0.6104 0.2266 0.6739 0.040 Uiso calc 0.566(9) A 1
C C13 0.5186(18) 0.1373(4) 0.4765(14) 0.037(3) Uani d 0.566(9) A 1
H H13A 0.6356 0.1252 0.4883 0.044 Uiso calc 0.566(9) A 1
H H13B 0.4650 0.1245 0.5524 0.044 Uiso calc 0.566(9) A 1
C C15 0.3598(15) 0.2095(4) 0.4884(12) 0.032(3) Uani d 0.566(9) A 1
H H15A 0.3039 0.2093 0.3882 0.038 Uiso calc 0.566(9) A 1
H H15B 0.3758 0.2406 0.5193 0.038 Uiso calc 0.566(9) A 1
C C17A 0.6257(15) 0.2086(5) 0.3936(13) 0.040(3) Uani d 0.566(9) A 1
H H17A 0.7349 0.1930 0.3950 0.048 Uiso calc 0.566(9) A 1
H H17B 0.5555 0.2039 0.2993 0.048 Uiso calc 0.566(9) A 1
C C11A 0.716(2) 0.1689(6) 0.546(2) 0.044(5) Uani d 0.434(9) A 2
H H11C 0.7089 0.1363 0.5527 0.053 Uiso calc 0.434(9) A 2
H H11D 0.7792 0.1755 0.4687 0.053 Uiso calc 0.434(9) A 2
C C13A 0.460(2) 0.1664(5) 0.3608(15) 0.033(4) Uani d 0.434(9) A 2
H H13C 0.3509 0.1819 0.3266 0.040 Uiso calc 0.434(9) A 2
H H13D 0.5377 0.1742 0.2953 0.040 Uiso calc 0.434(9) A 2
C C15A 0.435(2) 0.1723(6) 0.6165(14) 0.031(4) Uani d 0.434(9) A 2
H H15C 0.4863 0.1860 0.7073 0.038 Uiso calc 0.434(9) A 2
H H15D 0.4442 0.1398 0.6281 0.038 Uiso calc 0.434(9) A 2
C C17 0.535(2) 0.2363(5) 0.4914(17) 0.033(4) Uani d 0.434(9) A 2
H H17C 0.4195 0.2461 0.4466 0.040 Uiso calc 0.434(9) A 2
H H17D 0.5582 0.2489 0.5876 0.040 Uiso calc 0.434(9) A 2
Pt Pt1 0.28820(3) 0.36639(2) 0.54603(2) 0.02321(10) Uani d 1 . .
Br Br1 0.11056(8) 0.41268(2) 0.37347(7) 0.03333(17) Uani d 1 . .
Br Br2 0.08097(9) 0.30729(2) 0.50744(7) 0.03324(17) Uani d 1 . .
Br Br3 0.47121(9) 0.32318(2) 0.72302(8) 0.04046(19) Uani d 1 . .
S S1 0.7243(2) 0.46490(5) 0.58781(16) 0.0279(3) Uani d 1 . .
N N1 0.4604(6) 0.41615(16) 0.5825(5) 0.0239(10) Uani d 1 . .
C C1 0.6036(8) 0.4185(2) 0.5354(6) 0.0271(13) Uani d 1 . .
C C2 0.4361(8) 0.4523(2) 0.6672(6) 0.0258(13) Uani d 1 . .
C C3 0.2953(8) 0.4599(2) 0.7319(6) 0.0263(13) Uani d 1 . .
H H3 0.2031 0.4396 0.7202 0.032 Uiso calc 1 . .
C C4 0.2917(8) 0.4974(2) 0.8136(6) 0.0285(13) Uani d 1 . .
C C5 0.4298(9) 0.5269(2) 0.8313(7) 0.0319(14) Uani d 1 . .
C C6 0.5667(9) 0.5201(2) 0.7669(6) 0.0294(14) Uani d 1 . .
H H6 0.6578 0.5408 0.7782 0.035 Uiso calc 1 . .
C C7 0.5713(8) 0.4824(2) 0.6840(6) 0.0263(13) Uani d 1 . .
C C8 0.6633(9) 0.3844(2) 0.4455(7) 0.0342(15) Uani d 1 . .
H H8A 0.5737 0.3784 0.3642 0.051 Uiso calc 1 . .
H H8B 0.6900 0.3572 0.5001 0.051 Uiso calc 1 . .
H H8C 0.7657 0.3949 0.4126 0.051 Uiso calc 1 . .
C C9 0.1406(9) 0.5053(2) 0.8848(7) 0.0346(15) Uani d 1 . .
H H9A 0.0846 0.5330 0.8503 0.052 Uiso calc 1 . .
H H9B 0.1792 0.5073 0.9869 0.052 Uiso calc 1 . .
H H9C 0.0599 0.4808 0.8636 0.052 Uiso calc 1 . .
C C10 0.4240(10) 0.5680(2) 0.9223(8) 0.0391(16) Uani d 1 . .
H H10A 0.3289 0.5869 0.8798 0.059 Uiso calc 1 . .
H H10B 0.5311 0.5844 0.9286 0.059 Uiso calc 1 . .
H H10C 0.4084 0.5591 1.0170 0.059 Uiso calc 1 . .

loop_
_atom_site_aniso_label
_atom_site_aniso_U_11
_atom_site_aniso_U_22
_atom_site_aniso_U_33
_atom_site_aniso_U_12
_atom_site_aniso_U_13
_atom_site_aniso_U_23
N2 0.028(3) 0.026(3) 0.031(3) 0.001(2) 0.007(2) -0.001(2)
C12 0.036(4) 0.093(7) 0.047(5) 0.003(4) -0.002(4) 0.015(5)
C14 0.053(5) 0.052(5) 0.072(6) -0.005(4) 0.026(5) -0.035(5)
C16 0.038(4) 0.037(4) 0.051(4) 0.000(3) 0.023(3) -0.005(3)
C18 0.061(5) 0.045(5) 0.060(5) -0.009(4) 0.021(4) 0.014(4)
C11 0.045(7) 0.027(6) 0.027(5) -0.004(5) 0.004(5) -0.001(5)
C13 0.038(7) 0.028(6) 0.043(7) 0.009(5) 0.004(6) -0.008(5)
C15 0.037(6) 0.023(6) 0.034(6) 0.003(5) 0.007(5) -0.002(5)
C17A 0.024(6) 0.063(9) 0.034(6) 0.000(6) 0.010(5) 0.003(6)
C11A 0.035(9) 0.044(10) 0.058(11) 0.017(8) 0.020(8) 0.022(8)
C13A 0.049(9) 0.032(8) 0.023(7) -0.013(7) 0.014(7) -0.013(6)
C15A 0.032(8) 0.044(9) 0.020(7) 0.000(7) 0.009(6) 0.006(6)
C17 0.037(8) 0.031(8) 0.037(8) -0.009(7) 0.018(7) 0.001(6)
Pt1 0.02518(15) 0.01967(15) 0.02593(15) -0.00120(8) 0.00770(10) 0.00056(8)
Br1 0.0312(3) 0.0284(3) 0.0401(4) -0.0015(3) 0.0056(3) 0.0073(3)
Br2 0.0415(4) 0.0266(3) 0.0321(3) -0.0074(3) 0.0077(3) 0.0004(2)
Br3 0.0389(4) 0.0386(4) 0.0420(4) 0.0009(3) 0.0019(3) 0.0113(3)
S1 0.0268(7) 0.0263(8) 0.0320(8) -0.0029(6) 0.0091(6) 0.0027(6)
N1 0.026(3) 0.025(3) 0.021(2) 0.001(2) 0.006(2) 0.002(2)
C1 0.030(3) 0.025(3) 0.026(3) -0.004(2) 0.006(3) 0.000(2)
C2 0.023(3) 0.027(3) 0.028(3) -0.001(2) 0.007(2) 0.006(2)
C3 0.028(3) 0.022(3) 0.030(3) -0.003(2) 0.007(3) 0.002(2)
C4 0.033(3) 0.023(3) 0.031(3) 0.004(3) 0.009(3) -0.001(3)
C5 0.046(4) 0.025(3) 0.025(3) 0.004(3) 0.005(3) 0.000(2)
C6 0.037(4) 0.021(3) 0.030(3) -0.005(3) 0.005(3) 0.005(2)
C7 0.032(3) 0.022(3) 0.026(3) 0.002(2) 0.007(3) 0.007(2)
C8 0.030(3) 0.037(4) 0.039(4) 0.001(3) 0.013(3) -0.005(3)
C9 0.045(4) 0.027(3) 0.034(3) 0.001(3) 0.012(3) 0.001(3)
C10 0.050(4) 0.020(3) 0.048(4) -0.004(3) 0.013(3) -0.004(3)

loop_
_atom_type_symbol
_atom_type_description
_atom_type_scat_dispersion_real
_atom_type_scat_dispersion_imag
_atom_type_scat_source
C C 0.0033 0.0016 'International Tables Vol C Tables 4.2.6.8 and 6.1.1.4'
H H 0.0000 0.0000 'International Tables Vol C Tables 4.2.6.8 and 6.1.1.4'
Br Br -0.2901 2.4595 'International Tables Vol C Tables 4.2.6.8 and 6.1.1.4'
N N 0.0061 0.0033 'International Tables Vol C Tables 4.2.6.8 and 6.1.1.4'
Pt Pt -1.7033 8.3905 'International Tables Vol C Tables 4.2.6.8 and 6.1.1.4'
S S 0.1246 0.1234 'International Tables Vol C Tables 4.2.6.8 and 6.1.1.4'

loop_
_geom_angle_atom_site_label_1
_geom_angle_atom_site_label_2
_geom_angle_atom_site_label_3
_geom_angle
C11 N2 C13 109.7(7)
C11 N2 C15 106.9(8)
C11 N2 C17A 111.6(8)
C13 N2 C15 112.3(8)
C13 N2 C17A 110.2(8)
C17A N2 C15 106.1(7)
C13A N2 C11A 107.5(11)
C13A N2 C15A 111.2(9)
C15A N2 C11A 106.7(9)
C17 N2 C11A 110.9(10)
C17 N2 C13A 110.0(9)
C17 N2 C15A 110.4(9)
H12A C12 H12B 109.5
H12A C12 H12C 109.5
H12B C12 H12C 109.5
H12D C12 H12E 109.5
H12D C12 H12F 109.5
H12E C12 H12F 109.5
C11 C12 H12A 109.5
C11 C12 H12B 109.5
C11 C12 H12C 109.5
C11A C12 H12D 109.5
C11A C12 H12E 109.5
C11A C12 H12F 109.5
H14A C14 H14B 109.5
H14A C14 H14C 109.5
H14B C14 H14C 109.5
H14D C14 H14E 109.5
H14D C14 H14F 109.5
H14E C14 H14F 109.5
C13 C14 H14A 109.5
C13 C14 H14B 109.5
C13 C14 H14C 109.5
C13A C14 H14D 109.5
C13A C14 H14E 109.5
C13A C14 H14F 109.5
H16A C16 H16B 109.5
H16A C16 H16C 109.5
H16B C16 H16C 109.5
H16D C16 H16E 109.5
H16D C16 H16F 109.5
H16E C16 H16F 109.5
C15 C16 H16A 109.5
C15 C16 H16B 109.5
C15 C16 H16C 109.5
C15A C16 H16D 109.5
C15A C16 H16E 109.5
C15A C16 H16F 109.5
H18A C18 H18B 109.5
H18A C18 H18C 109.5
H18B C18 H18C 109.5
H18D C18 H18E 109.5
H18D C18 H18F 109.5
H18E C18 H18F 109.5
C17A C18 H18A 109.5
C17A C18 H18B 109.5
C17A C18 H18C 109.5
C17 C18 H18D 109.5
C17 C18 H18E 109.5
C17 C18 H18F 109.5
N2 C11 C12 114.7(9)
N2 C11 H11A 108.6
N2 C11 H11B 108.6
C12 C11 H11A 108.6
C12 C11 H11B 108.6
H11A C11 H11B 107.6
N2 C13 H13A 107.3
N2 C13 H13B 107.3
C14 C13 N2 120.2(10)
C14 C13 H13A 107.3
C14 C13 H13B 107.3
H13A C13 H13B 106.9
N2 C15 C16 111.2(8)
N2 C15 H15A 109.4
N2 C15 H15B 109.4
C16 C15 H15A 109.4
C16 C15 H15B 109.4
H15A C15 H15B 108.0
N2 C17A H17A 107.9
N2 C17A H17B 107.9
C18 C17A N2 117.4(10)
C18 C17A H17A 107.9
C18 C17A H17B 107.9
H17A C17A H17B 107.2
N2 C11A H11C 107.7
N2 C11A H11D 107.7
C12 C11A N2 118.3(13)
C12 C11A H11C 107.7
C12 C11A H11D 107.7
H11C C11A H11D 107.1
N2 C13A H13C 106.7
N2 C13A H13D 106.7
C14 C13A N2 122.3(12)
C14 C13A H13C 106.7
C14 C13A H13D 106.7
H13C C13A H13D 106.6
N2 C15A C16 111.4(9)
N2 C15A H15C 109.4
N2 C15A H15D 109.4
C16 C15A H15C 109.4
C16 C15A H15D 109.4
H15C C15A H15D 108.0
N2 C17 H17C 108.5
N2 C17 H17D 108.5
C18 C17 N2 115.2(11)
C18 C17 H17C 108.5
C18 C17 H17D 108.5
H17C C17 H17D 107.5
Br2 Pt1 Br1 91.23(2)
Br2 Pt1 Br3 91.10(2)
Br3 Pt1 Br1 177.45(3)
N1 Pt1 Br1 89.16(14)
N1 Pt1 Br2 178.76(14)
N1 Pt1 Br3 88.50(14)
C1 S1 C7 89.8(3)
C1 N1 Pt1 126.1(4)
C1 N1 C2 112.3(5)
C2 N1 Pt1 121.6(4)
N1 C1 S1 114.9(5)
N1 C1 C8 123.9(6)
C8 C1 S1 121.2(5)
C3 C2 N1 126.5(6)
C3 C2 C7 120.4(6)
C7 C2 N1 113.1(5)
C2 C3 H3 120.4
C4 C3 C2 119.2(6)
C4 C3 H3 120.4
C3 C4 C5 119.8(6)
C3 C4 C9 119.1(6)
C5 C4 C9 121.1(6)
C4 C5 C10 119.0(6)
C6 C5 C4 121.5(6)
C6 C5 C10 119.5(6)
C5 C6 H6 120.4
C5 C6 C7 119.1(6)
C7 C6 H6 120.4
C2 C7 S1 109.9(5)
C2 C7 C6 120.0(6)
C6 C7 S1 130.1(5)
C1 C8 H8A 109.5
C1 C8 H8B 109.5
C1 C8 H8C 109.5
H8A C8 H8B 109.5
H8A C8 H8C 109.5
H8B C8 H8C 109.5
C4 C9 H9A 109.5
C4 C9 H9B 109.5
C4 C9 H9C 109.5
H9A C9 H9B 109.5
H9A C9 H9C 109.5
H9B C9 H9C 109.5
C5 C10 H10A 109.5
C5 C10 H10B 109.5
C5 C10 H10C 109.5
H10A C10 H10B 109.5
H10A C10 H10C 109.5
H10B C10 H10C 109.5

loop_
_geom_bond_atom_site_label_1
_geom_bond_atom_site_label_2
_geom_bond_distance
N2 C11 1.504(12)
N2 C13 1.520(12)
N2 C15 1.535(13)
N2 C17A 1.533(13)
N2 C11A 1.537(16)
N2 C13A 1.523(14)
N2 C15A 1.523(15)
N2 C17 1.505(16)
C12 H12A 0.9800
C12 H12B 0.9800
C12 H12C 0.9800
C12 H12D 0.9800
C12 H12E 0.9800
C12 H12F 0.9800
C12 C11 1.542(15)
C12 C11A 1.45(2)
C14 H14A 0.9800
C14 H14B 0.9800
C14 H14C 0.9800
C14 H14D 0.9800
C14 H14E 0.9800
C14 H14F 0.9800
C14 C13 1.449(15)
C14 C13A 1.415(16)
C16 H16A 0.9800
C16 H16B 0.9800
C16 H16C 0.9800
C16 H16D 0.9800
C16 H16E 0.9800
C16 H16F 0.9800
C16 C15 1.553(14)
C16 C15A 1.561(17)
C18 H18A 0.9800
C18 H18B 0.9800
C18 H18C 0.9800
C18 H18D 0.9800
C18 H18E 0.9800
C18 H18F 0.9800
C18 C17A 1.435(17)
C18 C17 1.500(16)
C11 H11A 0.9900
C11 H11B 0.9900
C13 H13A 0.9900
C13 H13B 0.9900
C15 H15A 0.9900
C15 H15B 0.9900
C17A H17A 0.9900
C17A H17B 0.9900
C11A H11C 0.9900
C11A H11D 0.9900
C13A H13C 0.9900
C13A H13D 0.9900
C15A H15C 0.9900
C15A H15D 0.9900
C17 H17C 0.9900
C17 H17D 0.9900
Pt1 Br1 2.4309(7)
Pt1 Br2 2.4198(7)
Pt1 Br3 2.4240(7)
Pt1 N1 2.027(5)
S1 C1 1.727(6)
S1 C7 1.739(7)
N1 C1 1.303(8)
N1 C2 1.401(8)
C1 C8 1.482(9)
C2 C3 1.397(9)
C2 C7 1.398(9)
C3 H3 0.9500
C3 C4 1.385(9)
C4 C5 1.404(9)
C4 C9 1.507(9)
C5 C6 1.363(10)
C5 C10 1.528(9)
C6 H6 0.9500
C6 C7 1.400(9)
C8 H8A 0.9800
C8 H8B 0.9800
C8 H8C 0.9800
C9 H9A 0.9800
C9 H9B 0.9800
C9 H9C 0.9800
C10 H10A 0.9800
C10 H10B 0.9800
C10 H10C 0.9800

_cod_database_fobs_code 2241579
